data_4331215
loop_
_publ_author_name
'Jian Zhang'
'Zuowei Xie'

_publ_section_title
;
 Reaction of 13-Vertex Carborane \m-1,2-(CH2)3-1,2-C2B11H11 with
 Nucleophiles: Scope and Mechanism
;
_journal_name_full 'Inorganic Chemistry'
_journal_page_first 12976
_journal_page_last 12987
_journal_paper_doi 10.1021/ic3020964
_journal_volume 51
_journal_year 2012
_chemical_formula_sum 'C17 H31 B11 N2'
_chemical_formula_weight 382.35
_chemical_name_systematic
; 
 ? 
;
_space_group_IT_number 14
_symmetry_cell_setting monoclinic
_symmetry_space_group_name_Hall '-P 2yn'
_symmetry_space_group_name_H-M 'P 1 21/n 1'
_atom_sites_solution_hydrogens geom
_atom_sites_solution_primary direct
_atom_sites_solution_secondary difmap
_audit_creation_method SHELXL-97
_cell_angle_alpha 90.00
_cell_angle_beta 90.522(2)
_cell_angle_gamma 90.00
_cell_formula_units_Z 4
_cell_length_a 10.3177(8)
_cell_length_b 14.8096(13)
_cell_length_c 15.0601(13)
_cell_measurement_reflns_used 58
_cell_measurement_temperature 296(2)
_cell_measurement_theta_max 15
_cell_measurement_theta_min 15
_cell_volume 2301.1(3)
_computing_cell_refinement 'BRUKER KAPPA APEXII DUO DIFFRACTOMETER'
_computing_data_collection 'BRUKER KAPPA APEXII DUO DIFFRACTOMETER'
_computing_data_reduction 'BRUKER KAPPA APEXII DUO DIFFRACTOMETER'
_computing_molecular_graphics 'SIEMENS SHELXTL'
_computing_publication_material 'SIEMENS SHELXTL'
_computing_structure_refinement 'SHELXL-97 (Sheldrick, 2008)'
_computing_structure_solution 'SHELXS-97 (Sheldrick, 2008)'
_diffrn_ambient_temperature 296(2)
_diffrn_measured_fraction_theta_full 0.996
_diffrn_measured_fraction_theta_max 0.996
_diffrn_measurement_device_type 'BRUKER KAPPA APEXII DUO DIFFRACTOMETER'
_diffrn_measurement_method 'PHI & OMEGA SCAN'
_diffrn_radiation_monochromator graphite
_diffrn_radiation_source 'fine-focus sealed tube'
_diffrn_radiation_type MoK\a
_diffrn_radiation_wavelength 0.71073
_diffrn_reflns_av_R_equivalents 0.0621
_diffrn_reflns_av_sigmaI/netI 0.0498
_diffrn_reflns_limit_h_max 12
_diffrn_reflns_limit_h_min -12
_diffrn_reflns_limit_k_max 17
_diffrn_reflns_limit_k_min -17
_diffrn_reflns_limit_l_max 18
_diffrn_reflns_limit_l_min -18
_diffrn_reflns_number 24356
_diffrn_reflns_theta_full 25.25
_diffrn_reflns_theta_max 25.25
_diffrn_reflns_theta_min 1.93
_exptl_absorpt_coefficient_mu 0.057
_exptl_absorpt_correction_T_max 0.7456
_exptl_absorpt_correction_T_min 0.6434
_exptl_absorpt_correction_type multi-scan
_exptl_crystal_colour colourless
_exptl_crystal_density_diffrn 1.104
_exptl_crystal_description block
_exptl_crystal_F_000 808
_exptl_crystal_size_max 0.50
_exptl_crystal_size_mid 0.40
_exptl_crystal_size_min 0.30
_platon_squeeze_details
;
;
_refine_diff_density_max 0.655
_refine_diff_density_min -0.369
_refine_diff_density_rms 0.053
_refine_ls_extinction_method none
_refine_ls_goodness_of_fit_ref 1.062
_refine_ls_hydrogen_treatment riding
_refine_ls_matrix_type full
_refine_ls_number_parameters 279
_refine_ls_number_reflns 4159
_refine_ls_number_restraints 2
_refine_ls_restrained_S_all 1.069
_refine_ls_R_factor_all 0.1673
_refine_ls_R_factor_gt 0.1120
_refine_ls_shift/su_max 0.006
_refine_ls_shift/su_mean 0.001
_refine_ls_structure_factor_coef Fsqd
_refine_ls_weighting_details 'calc w=1/[\s^2^(Fo^2^)+(0.1713P)^2^+1.8103P] where P=(Fo^2^+2Fc^2^)/3'
_refine_ls_weighting_scheme calc
_refine_ls_wR_factor_gt 0.3156
_refine_ls_wR_factor_ref 0.3527
_reflns_number_gt 2316
_reflns_number_total 4159
_reflns_threshold_expression >2sigma(I)
_cod_data_source_file ic3020964_si_002_09.cif
_cod_data_source_block 13
_cod_database_code 4331215

loop_
_symmetry_equiv_pos_as_xyz
'x, y, z'
'-x+1/2, y+1/2, -z+1/2'
'-x, -y, -z'
'x-1/2, -y-1/2, z-1/2'

loop_
_atom_site_label
_atom_site_type_symbol
_atom_site_fract_x
_atom_site_fract_y
_atom_site_fract_z
_atom_site_U_iso_or_equiv
_atom_site_adp_type
_atom_site_occupancy
_atom_site_symmetry_multiplicity
_atom_site_calc_flag
_atom_site_refinement_flags
N1 N 0.7403(4) 0.3082(3) 0.5452(3) 0.0697(11) Uani 1 1 d .
N2 N 0.5722(4) 0.1968(3) 0.4936(2) 0.0741(11) Uani 1 1 d .
C2 C 0.4391(4) 0.3799(3) 0.7723(3) 0.0696(12) Uani 1 1 d .
C11 C 0.3376(5) 0.3061(4) 0.7813(4) 0.0913(16) Uani 1 1 d .
H11A H 0.3410 0.2819 0.8412 0.110 Uiso 1 1 calc R
H11B H 0.2522 0.3318 0.7718 0.110 Uiso 1 1 calc R
C12 C 0.3574(8) 0.2350(6) 0.7197(7) 0.206(6) Uani 1 1 d D
H12A H 0.2837 0.1945 0.7219 0.247 Uiso 1 1 calc R
H12B H 0.4335 0.2011 0.7380 0.247 Uiso 1 1 calc R
C13 C 0.3756(7) 0.2660(6) 0.6228(5) 0.163(4) Uani 1 1 d D
H13A H 0.3826 0.2124 0.5861 0.195 Uiso 1 1 calc R
H13B H 0.2974 0.2974 0.6043 0.195 Uiso 1 1 calc R
C14 C 0.4906(5) 0.3268(4) 0.6024(4) 0.0980(18) Uani 1 1 d D
H14A H 0.4695 0.3659 0.5518 0.118 Uiso 1 1 calc R
C15 C 0.7482(5) 0.3701(4) 0.4837(4) 0.0831(16) Uani 1 1 d .
H15A H 0.6721 0.3963 0.4624 0.100 Uiso 1 1 calc R
C16 C 0.8647(6) 0.3983(3) 0.4491(3) 0.0825(15) Uani 1 1 d .
H16A H 0.8659 0.4428 0.4055 0.099 Uiso 1 1 calc R
C17 C 0.9801(5) 0.3604(3) 0.4793(3) 0.0739(13) Uani 1 1 d .
C18 C 0.9671(4) 0.2978(3) 0.5483(3) 0.0799(14) Uani 1 1 d .
H18A H 1.0406 0.2722 0.5742 0.096 Uiso 1 1 calc R
C19 C 0.8474(5) 0.2742(4) 0.5778(3) 0.0773(14) Uani 1 1 d .
H19A H 0.8416 0.2318 0.6232 0.093 Uiso 1 1 calc R
C20 C 1.1112(6) 0.3835(5) 0.4419(4) 0.116(2) Uani 1 1 d .
H20A H 1.1011 0.4277 0.3958 0.174 Uiso 1 1 calc R
H20B H 1.1501 0.3300 0.4179 0.174 Uiso 1 1 calc R
H20C H 1.1656 0.4074 0.4883 0.174 Uiso 1 1 calc R
C21 C 0.4984(4) 0.2171(3) 0.4224(3) 0.0746(13) Uani 1 1 d .
H21A H 0.4600 0.2739 0.4191 0.090 Uiso 1 1 calc R
C22 C 0.4778(4) 0.1571(3) 0.3546(3) 0.0716(13) Uani 1 1 d .
H22A H 0.4250 0.1728 0.3067 0.086 Uiso 1 1 calc R
C23 C 0.5352(4) 0.0741(3) 0.3579(3) 0.0664(12) Uani 1 1 d .
C24 C 0.6130(5) 0.0552(3) 0.4309(3) 0.0771(14) Uani 1 1 d .
H24A H 0.6546 -0.0003 0.4348 0.093 Uiso 1 1 calc R
C25 C 0.6293(5) 0.1154(4) 0.4959(3) 0.0816(15) Uani 1 1 d .
H25A H 0.6817 0.1005 0.5442 0.098 Uiso 1 1 calc R
C26 C 0.5184(5) 0.0072(4) 0.2839(4) 0.104(2) Uani 1 1 d .
H26A H 0.4613 0.0319 0.2394 0.156 Uiso 1 1 calc R
H26B H 0.4820 -0.0476 0.3069 0.156 Uiso 1 1 calc R
H26C H 0.6011 -0.0054 0.2580 0.156 Uiso 1 1 calc R
B1 B 0.4068(6) 0.4796(5) 0.7437(7) 0.127(3) Uani 1 1 d .
B3 B 0.4830(7) 0.5794(5) 0.7347(5) 0.099(2) Uani 1 1 d .
H3 H 0.4281 0.6410 0.7183 0.118 Uiso 1 1 calc R
B4 B 0.5270(4) 0.3877(3) 0.6881(3) 0.0585(12) Uani 1 1 d .
B5 B 0.4979(9) 0.4280(7) 0.8527(5) 0.127(3) Uani 1 1 d .
H5 H 0.4649 0.4075 0.9190 0.152 Uiso 1 1 calc R
B6 B 0.5243(8) 0.5481(5) 0.8365(5) 0.112(3) Uani 1 1 d .
H6 H 0.5062 0.5936 0.8927 0.135 Uiso 1 1 calc R
B7 B 0.5575(6) 0.5087(4) 0.6644(4) 0.0769(16) Uani 1 1 d .
H7 H 0.5653 0.5272 0.5939 0.092 Uiso 1 1 calc R
B8 B 0.5998(8) 0.3696(6) 0.7910(5) 0.110(2) Uani 1 1 d .
H8 H 0.6503 0.3072 0.8108 0.132 Uiso 1 1 calc R
B9 B 0.6453(6) 0.5587(4) 0.7522(4) 0.0879(19) Uani 1 1 d .
H9 H 0.7200 0.6112 0.7459 0.105 Uiso 1 1 calc R
B10 B 0.6726(5) 0.4440(4) 0.7213(4) 0.0807(17) Uani 1 1 d .
H10 H 0.7655 0.4258 0.6908 0.097 Uiso 1 1 calc R
B11 B 0.6536(7) 0.4729(5) 0.8348(4) 0.100(2) Uani 1 1 d .
H11 H 0.7305 0.4767 0.8857 0.120 Uiso 1 1 calc R
B12 B 0.6067(6) 0.2607(6) 0.5769(6) 0.129(4) Uani 1 1 d D
H1 H 0.309(4) 0.483(3) 0.737(3) 0.077(13) Uiso 1 1 d .
H12 H 0.5492(13) 0.2859(9) 0.6473(9) -0.035(3) Uiso 1 1 d .

loop_
_atom_site_aniso_label
_atom_site_aniso_U_11
_atom_site_aniso_U_22
_atom_site_aniso_U_33
_atom_site_aniso_U_23
_atom_site_aniso_U_13
_atom_site_aniso_U_12
N1 0.061(2) 0.086(3) 0.062(2) -0.021(2) 0.0080(18) -0.007(2)
N2 0.058(2) 0.100(3) 0.065(2) -0.020(2) 0.0052(18) -0.018(2)
C2 0.062(3) 0.080(3) 0.067(3) 0.002(2) 0.012(2) -0.006(2)
C11 0.088(4) 0.082(4) 0.105(4) 0.015(3) 0.029(3) -0.008(3)
C12 0.161(8) 0.136(7) 0.325(14) -0.086(8) 0.144(9) -0.090(6)
C13 0.112(5) 0.204(8) 0.175(7) -0.089(7) 0.082(5) -0.097(6)
C14 0.077(4) 0.110(4) 0.107(4) 0.001(4) 0.004(3) -0.008(3)
C15 0.061(3) 0.096(4) 0.092(4) -0.036(3) -0.012(3) 0.015(3)
C16 0.105(4) 0.074(3) 0.068(3) -0.001(3) -0.004(3) 0.005(3)
C17 0.073(3) 0.069(3) 0.080(3) -0.016(3) 0.023(2) -0.016(2)
C18 0.057(3) 0.083(3) 0.100(4) -0.003(3) 0.000(2) -0.002(2)
C19 0.062(3) 0.096(4) 0.073(3) 0.006(3) 0.001(2) -0.016(3)
C20 0.095(4) 0.129(5) 0.125(5) -0.026(4) 0.046(4) -0.039(4)
C21 0.063(3) 0.068(3) 0.093(4) -0.008(3) 0.006(2) -0.004(2)
C22 0.065(3) 0.079(3) 0.070(3) -0.007(2) -0.010(2) -0.001(2)
C23 0.052(2) 0.072(3) 0.076(3) -0.015(2) 0.006(2) -0.010(2)
C24 0.072(3) 0.069(3) 0.091(4) 0.008(3) 0.004(3) -0.004(2)
C25 0.068(3) 0.099(4) 0.078(3) 0.007(3) -0.003(2) -0.007(3)
C26 0.074(3) 0.110(4) 0.128(5) -0.048(4) 0.002(3) 0.001(3)
B1 0.048(3) 0.074(4) 0.260(11) 0.037(5) -0.018(5) 0.007(3)
B3 0.093(5) 0.086(4) 0.117(6) -0.002(4) 0.038(4) 0.006(4)
B4 0.050(3) 0.065(3) 0.061(3) -0.003(2) 0.016(2) 0.003(2)
B5 0.147(8) 0.153(8) 0.081(5) 0.024(5) 0.003(5) -0.031(6)
B6 0.134(6) 0.103(5) 0.101(5) -0.038(4) 0.061(5) -0.016(5)
B7 0.081(4) 0.080(4) 0.070(3) 0.000(3) 0.018(3) -0.015(3)
B8 0.106(5) 0.122(6) 0.101(5) 0.025(5) -0.022(4) 0.008(5)
B9 0.087(4) 0.078(4) 0.099(4) -0.031(3) 0.035(3) -0.012(3)
B10 0.061(3) 0.086(4) 0.095(4) -0.031(3) 0.023(3) -0.006(3)
B11 0.099(5) 0.128(6) 0.074(4) -0.027(4) 0.004(3) 0.003(4)
B12 0.064(4) 0.183(8) 0.140(6) -0.104(6) 0.033(4) -0.051(4)

loop_
_atom_type_symbol
_atom_type_description
_atom_type_scat_dispersion_real
_atom_type_scat_dispersion_imag
_atom_type_scat_source
C C 0.0033 0.0016 'International Tables Vol C Tables 4.2.6.8 and 6.1.1.4'
H H 0.0000 0.0000 'International Tables Vol C Tables 4.2.6.8 and 6.1.1.4'
B B 0.0013 0.0007 'International Tables Vol C Tables 4.2.6.8 and 6.1.1.4'
N N 0.0061 0.0033 'International Tables Vol C Tables 4.2.6.8 and 6.1.1.4'

loop_
_geom_angle_atom_site_label_1
_geom_angle_atom_site_label_2
_geom_angle_atom_site_label_3
_geom_angle
C19 N1 C15 118.6(4)
C19 N1 B12 116.1(5)
C15 N1 B12 124.8(5)
C25 N2 C21 117.9(4)
C25 N2 B12 114.5(5)
C21 N2 B12 127.6(5)
C11 C2 B5 122.2(5)
C11 C2 B4 121.9(4)
B5 C2 B4 112.2(5)
C11 C2 B1 123.7(4)
B5 C2 B1 82.0(6)
B4 C2 B1 80.4(5)
C11 C2 B8 126.6(5)
B5 C2 B8 61.7(5)
B4 C2 B8 64.4(4)
B1 C2 B8 109.7(5)
C12 C11 C2 111.8(5)
C11 C12 C13 114.7(7)
C14 C13 C12 117.9(6)
C13 C14 B12 105.9(6)
C13 C14 B4 110.1(5)
B12 C14 B4 111.4(4)
N1 C15 C16 122.7(5)
C15 C16 C17 120.1(5)
C16 C17 C18 115.0(4)
C16 C17 C20 123.7(5)
C18 C17 C20 121.3(5)
C19 C18 C17 120.3(5)
N1 C19 C18 123.0(5)
N2 C21 C22 122.2(5)
C23 C22 C21 119.6(4)
C22 C23 C24 117.3(4)
C22 C23 C26 121.4(5)
C24 C23 C26 121.3(5)
C25 C24 C23 121.1(5)
C24 C25 N2 122.0(5)
C2 B1 B3 138.6(5)
C2 B1 B7 101.6(5)
B3 B1 B7 53.1(4)
C2 B1 B4 49.8(3)
B3 B1 B4 105.6(5)
B7 B1 B4 54.6(3)
C2 B1 B5 48.0(4)
B3 B1 B5 100.5(6)
B7 B1 B5 101.8(4)
B4 B1 B5 78.5(4)
C2 B1 B6 98.7(5)
B3 B1 B6 50.4(4)
B7 B1 B6 81.2(3)
B4 B1 B6 104.3(4)
B5 B1 B6 52.1(4)
B6 B3 B7 107.1(5)
B6 B3 B1 78.1(6)
B7 B3 B1 73.7(5)
B6 B3 B9 64.3(4)
B7 B3 B9 62.3(4)
B1 B3 B9 106.6(5)
C2 B4 C14 118.2(4)
C2 B4 B8 61.1(4)
C14 B4 B8 136.2(5)
C2 B4 B10 107.4(4)
C14 B4 B10 132.3(4)
B8 B4 B10 57.7(4)
C2 B4 B7 109.0(4)
C14 B4 B7 115.1(4)
B8 B4 B7 104.3(4)
B10 B4 B7 57.2(3)
C2 B4 B1 49.9(3)
C14 B4 B1 124.5(4)
B8 B4 B1 89.8(5)
B10 B4 B1 95.0(4)
B7 B4 B1 62.4(3)
C2 B5 B8 63.9(5)
C2 B5 B11 114.3(6)
B8 B5 B11 61.7(5)
C2 B5 B6 114.1(6)
B8 B5 B6 109.9(6)
B11 B5 B6 58.1(5)
C2 B5 B1 50.0(4)
B8 B5 B1 92.0(5)
B11 B5 B1 98.6(5)
B6 B5 B1 65.9(5)
B3 B6 B11 110.9(5)
B3 B6 B9 59.7(4)
B11 B6 B9 60.4(4)
B3 B6 B5 111.2(5)
B11 B6 B5 59.4(5)
B9 B6 B5 106.7(5)
B3 B6 B1 51.5(4)
B11 B6 B1 96.9(4)
B9 B6 B1 88.4(4)
B5 B6 B1 62.0(4)
B3 B7 B10 110.3(5)
B3 B7 B9 60.0(4)
B10 B7 B9 61.2(3)
B3 B7 B4 113.7(4)
B10 B7 B4 59.4(3)
B9 B7 B4 110.4(4)
B3 B7 B1 53.2(4)
B10 B7 B1 96.7(4)
B9 B7 B1 92.2(4)
B4 B7 B1 63.0(3)
B5 B8 C2 54.4(4)
B5 B8 B10 107.1(6)
C2 B8 B10 106.1(5)
B5 B8 B4 98.6(5)
C2 B8 B4 54.6(3)
B10 B8 B4 62.6(4)
B5 B8 B11 62.2(5)
C2 B8 B11 106.9(6)
B10 B8 B11 61.8(4)
B4 B8 B11 109.5(5)
B3 B9 B7 57.7(4)
B3 B9 B11 106.0(5)
B7 B9 B11 104.3(4)
B3 B9 B10 106.6(4)
B7 B9 B10 59.0(3)
B11 B9 B10 59.7(4)
B3 B9 B6 56.1(4)
B7 B9 B6 97.9(4)
B11 B9 B6 58.2(4)
B10 B9 B6 102.3(4)
B8 B10 B7 110.8(4)
B8 B10 B11 60.6(4)
B7 B10 B11 105.0(4)
B8 B10 B9 112.6(5)
B7 B10 B9 59.8(4)
B11 B10 B9 60.0(4)
B8 B10 B4 59.7(3)
B7 B10 B4 63.4(3)
B11 B10 B4 106.4(4)
B9 B10 B4 112.5(4)
B6 B11 B8 108.9(5)
B6 B11 B5 62.5(5)
B8 B11 B5 56.1(5)
B6 B11 B10 105.1(5)
B8 B11 B10 57.7(4)
B5 B11 B10 99.5(5)
B6 B11 B9 61.4(4)
B8 B11 B9 110.3(5)
B5 B11 B9 109.8(5)
B10 B11 B9 60.3(3)
C14 B12 N2 112.8(5)
C14 B12 N1 116.5(6)
N2 B12 N1 102.0(4)

loop_
_geom_bond_atom_site_label_1
_geom_bond_atom_site_label_2
_geom_bond_distance
N1 C19 1.305(6)
N1 C15 1.307(7)
N1 B12 1.624(8)
N2 C25 1.342(7)
N2 C21 1.343(6)
N2 B12 1.610(7)
C2 C11 1.521(7)
C2 B5 1.526(9)
C2 B4 1.570(6)
C2 B1 1.572(8)
C2 B8 1.686(9)
C11 C12 1.419(9)
C12 C13 1.543(8)
C13 C14 1.523(8)
C14 B12 1.596(7)
C14 B4 1.615(8)
C15 C16 1.378(7)
C16 C17 1.389(7)
C17 C18 1.400(7)
C17 C20 1.508(7)
C18 C19 1.362(6)
C21 C22 1.369(6)
C22 C23 1.365(6)
C23 C24 1.385(6)
C23 C26 1.500(6)
C24 C25 1.332(7)
B1 B3 1.681(10)
B1 B7 2.016(10)
B1 B4 2.028(9)
B1 B5 2.034(12)
B1 B6 2.102(12)
B3 B6 1.654(11)
B3 B7 1.680(9)
B3 B9 1.720(10)
B4 B8 1.737(9)
B4 B10 1.786(7)
B4 B7 1.855(8)
B5 B8 1.653(13)
B5 B11 1.761(12)
B5 B6 1.816(12)
B6 B11 1.738(11)
B6 B9 1.795(9)
B7 B10 1.746(9)
B7 B9 1.759(9)
B8 B10 1.702(10)
B8 B11 1.754(11)
B9 B11 1.779(10)
B9 B10 1.784(8)
B10 B11 1.775(8)

loop_
_platon_squeeze_void_nr
_platon_squeeze_void_average_x
_platon_squeeze_void_average_y
_platon_squeeze_void_average_z
_platon_squeeze_void_volume
_platon_squeeze_void_count_electrons
1 0.194 0.153 0.494 15.1 0.7
2 0.306 0.653 0.006 15.0 0.7
3 0.694 0.347 0.994 15.1 0.7
4 0.806 0.847 0.506 15.1 0.7
